data_7243922
loop_
_publ_author_name
'Tomioka, Nozomi'
'Nanbu, Shinkoh'
'Misawa-Suzuki, Tomoyo'
'Nagao, Hirotaka'

_publ_section_title
;
 N--C bond formation between two anilines coordinated to a ruthenium
 center in cis-form affording a 3,5-cyclohexadiene-1,2-diimine moiety
;
_journal_issue 58
_journal_name_full 'RSC Advances'
_journal_page_first 36644
_journal_page_last 36650
_journal_paper_doi 10.1039/D1RA07736H
_journal_volume 11
_journal_year 2021
_chemical_formula_moiety 'C32 H26 N6 Ru, 2(F6 P)'
_chemical_formula_sum 'C32 H26 F12 N6 P2 Ru'
_chemical_formula_weight 885.60
_chemical_name_common 'N1-phenylcyclohexa-3,5-diene-1,2-diiminebis(2,2'-bipyridine)ruthenium hexafulolophosphate'
_space_group_crystal_system monoclinic
_space_group_IT_number 14
_space_group_name_Hall '-P 2ybc'
_space_group_name_H-M_alt 'P 1 21/c 1'
_atom_sites_solution_hydrogens mixed
_atom_sites_solution_primary dual
_audit_creation_date 2019-12-02
_audit_creation_method
;
Olex2 1.2
(compiled 2018.05.29 svn.r3508 for OlexSys, GUI svn.r5506)
;
_audit_update_record
;
2019-12-16 deposited with the CCDC.	2021-11-04 downloaded from the CCDC.
;
_cell_angle_alpha 90
_cell_angle_beta 97.4170(10)
_cell_angle_gamma 90
_cell_formula_units_Z 4
_cell_length_a 13.31180(10)
_cell_length_b 18.79730(10)
_cell_length_c 13.97790(10)
_cell_measurement_reflns_used 18776
_cell_measurement_temperature 298(2)
_cell_measurement_theta_max 75.5780
_cell_measurement_theta_min 3.3310
_cell_volume 3468.37(4)
_computing_cell_refinement 'CrysAlisPro 1.171.40.45a (Rigaku OD, 2019)'
_computing_data_collection 'CrysAlisPro 1.171.40.45a (Rigaku OD, 2019)'
_computing_data_reduction 'CrysAlisPro 1.171.40.45a (Rigaku OD, 2019)'
_computing_molecular_graphics 'Olex2 (Dolomanov et al., 2009)'
_computing_publication_material 'Olex2 (Dolomanov et al., 2009)'
_computing_structure_refinement 'ShelXL (Sheldrick, 2015)'
_computing_structure_solution 'ShelXT (Sheldrick, 2015)'
_diffrn_ambient_temperature 298.15
_diffrn_detector 'CCD plate'
_diffrn_detector_area_resol_mean 10.0000
_diffrn_detector_type HyPix
_diffrn_measured_fraction_theta_full 0.999
_diffrn_measured_fraction_theta_max 0.966
_diffrn_measurement_details
;
List of Runs (angles in degrees, time in seconds):

  # Type    Start    End  Width  t~exp~   \w     \q     \k     \f   Frames
#--------------------------------------------------------------------------
  1  \w    -80.00 -42.00   0.50    0.15    --  -42.55 113.00 150.00   76
  2  \w     52.00  78.00   0.50    0.15    --   42.55-113.00  58.00   52
  3  \w   -116.00 -91.00   0.50    0.60    --  -90.25-113.00  58.00   50
  4  \w    -81.00 -42.00   0.50    0.60    --  -90.25 113.00 150.00   78
  5  \w     70.00  98.00   0.50    0.60    --  109.88-113.00  58.00   56
  6  \w    105.00 152.00   0.50    0.60    --  109.88 113.00 150.00   94
  7  \w    -21.00  37.00   0.50    0.15    --  -42.55  19.00-180.00  116
  8  \w    -22.00  36.00   0.50    0.15    --  -42.55  19.00  60.00  116
  9  \w    -22.00  32.00   0.50    0.15    --  -42.55  19.00 -90.00  108
 10  \w    -33.00  32.00   0.50    0.15    --  -42.55  37.00 -60.00  130
 11  \w     95.00 120.00   0.50    0.15    --   42.55 178.00-120.00   50
 12  \w    -41.00 -14.00   0.50    0.60    --  -90.25  45.00-120.00   54
 13  \w    -43.00 -18.00   0.50    0.60    --  -90.25  45.00  60.00   50
 14  \w    -42.00 -15.00   0.50    0.60    --  -90.25  45.00   0.00   54
 15  \w    -43.00 -17.00   0.50    0.60    --  -90.25  45.00 -90.00   52
 16  \w    -41.00 -14.00   0.50    0.60    --  -90.25  45.00 -30.00   54
 17  \w    -43.00 -18.00   0.50    0.60    --  -90.25  45.00 -60.00   50
 18  \w    -43.00 -17.00   0.50    0.60    --  -90.25  45.00  90.00   52
 19  \w     34.00  59.00   0.50    0.60    --  109.88 -45.00 -90.00   50
 20  \w     34.00  59.00   0.50    0.60    --  109.88 -45.00-120.00   50
 21  \w     34.00  59.00   0.50    0.60    --  109.88 -45.00 -60.00   50
 22  \w     46.00  79.00   0.50    0.60    --  109.88 -61.00   0.00   66
 23  \w     38.00  64.00   0.50    0.60    --  109.88 -61.00  90.00   52
 24  \w     35.00  61.00   0.50    0.60    --  109.88 -45.00-150.00   52
 25  \w     35.00  61.00   0.50    0.60    --  109.88 -45.00 -30.00   52
 26  \w     91.00 151.00   0.50    0.60    --  109.88  30.00-120.00  120
 27  \w     37.00 109.00   0.50    0.60    --  109.88 -77.00  90.00  144
 28  \w     39.00  78.00   0.50    0.60    --  109.88 -61.00-150.00   78
 29  \w     34.00  61.00   0.50    0.60    --  109.88 -45.00 120.00   54
 30  \w     40.00 101.00   0.50    0.60    --  109.88 -94.00 -60.00  122
 31  \w     34.00  59.00   0.50    0.60    --  109.88 -45.00 150.00   50
 32  \w     53.00 104.00   0.50    0.60    --  109.88 -94.00  90.00  102
 33  \w     36.00  61.00   0.50    0.60    --  109.88 -45.00  30.00   50
;
_diffrn_measurement_device 'four-circle diffractometer'
_diffrn_measurement_device_type 'XtaLAB Synergy, Dualflex, HyPix'
_diffrn_measurement_method '\w scans'
_diffrn_orient_matrix_type 'CrysAlisPro convention (1999,Acta A55,543-557)'
_diffrn_orient_matrix_UB_11 -0.0534730000
_diffrn_orient_matrix_UB_12 -0.0199646000
_diffrn_orient_matrix_UB_13 0.0876338000
_diffrn_orient_matrix_UB_21 -0.0321749000
_diffrn_orient_matrix_UB_22 0.0781098000
_diffrn_orient_matrix_UB_23 0.0097059000
_diffrn_orient_matrix_UB_31 -0.0986435000
_diffrn_orient_matrix_UB_32 -0.0146895000
_diffrn_orient_matrix_UB_33 -0.0676570000
_diffrn_radiation_monochromator mirror
_diffrn_radiation_probe x-ray
_diffrn_radiation_type CuK\a
_diffrn_radiation_wavelength 1.54184
_diffrn_reflns_av_R_equivalents 0.0266
_diffrn_reflns_av_unetI/netI 0.0227
_diffrn_reflns_Laue_measured_fraction_full 0.999
_diffrn_reflns_Laue_measured_fraction_max 0.966
_diffrn_reflns_limit_h_max 13
_diffrn_reflns_limit_h_min -16
_diffrn_reflns_limit_k_max 21
_diffrn_reflns_limit_k_min -23
_diffrn_reflns_limit_l_max 17
_diffrn_reflns_limit_l_min -17
_diffrn_reflns_number 25055
_diffrn_reflns_point_group_measured_fraction_full 0.999
_diffrn_reflns_point_group_measured_fraction_max 0.966
_diffrn_reflns_theta_full 67.684
_diffrn_reflns_theta_max 75.608
_diffrn_reflns_theta_min 3.348
_diffrn_source 'micro-focus sealed X-ray tube'
_diffrn_source_type 'PhotonJet (Cu) X-ray Source'
_exptl_absorpt_coefficient_mu 5.440
_exptl_absorpt_correction_T_max 1.00000
_exptl_absorpt_correction_T_min 0.93290
_exptl_absorpt_correction_type multi-scan
_exptl_absorpt_process_details
;
CrysAlisPro 1.171.40.45a (Rigaku Oxford Diffraction, 2019)
Empirical absorption correction using spherical harmonics,
 implemented in SCALE3 ABSPACK scaling algorithm.
;
_exptl_crystal_colour 'clear blackish black'
_exptl_crystal_colour_lustre clear
_exptl_crystal_colour_modifier blackish
_exptl_crystal_colour_primary black
_exptl_crystal_density_diffrn 1.696
_exptl_crystal_density_method 'not measured'
_exptl_crystal_description block
_exptl_crystal_F_000 1768
_exptl_crystal_size_max 0.16
_exptl_crystal_size_mid 0.13
_exptl_crystal_size_min 0.13
_exptl_transmission_factor_max 1.00000
_exptl_transmission_factor_min 0.93290
_refine_diff_density_max 0.487
_refine_diff_density_min -0.543
_refine_diff_density_rms 0.059
_refine_ls_extinction_method none
_refine_ls_goodness_of_fit_ref 1.063
_refine_ls_hydrogen_treatment mixed
_refine_ls_matrix_type full
_refine_ls_number_parameters 482
_refine_ls_number_reflns 6959
_refine_ls_number_restraints 0
_refine_ls_restrained_S_all 1.063
_refine_ls_R_factor_all 0.0372
_refine_ls_R_factor_gt 0.0349
_refine_ls_shift/su_max 0.000
_refine_ls_shift/su_mean 0.000
_refine_ls_structure_factor_coef Fsqd
_refine_ls_weighting_details 'w=1/[\s^2^(Fo^2^)+(0.0532P)^2^+1.8550P] where P=(Fo^2^+2Fc^2^)/3'
_refine_ls_weighting_scheme calc
_refine_ls_wR_factor_gt 0.0958
_refine_ls_wR_factor_ref 0.0976
_reflns_Friedel_coverage 0.000
_reflns_number_gt 6425
_reflns_number_total 6959
_reflns_threshold_expression 'I > 2\s(I)'
_cod_data_source_file d1ra07736h2.cif
_cod_data_source_block exp_14
_cod_depositor_comments
;
The following automatic conversions were performed:

data item '_geom_angle_publ_flag' value 'N' was changed to 'n' in
accordance with the
/home/data/users/saulius/crontab/automatic-downloads/rss-feeds/RSC/lib/dictionaries/cif_core.dic
dictionary named 'cif_core.dic' version 2.4.2 last updated on
2011-04-26 (101 times).

data item '_geom_angle_publ_flag' value 'Y' was changed to 'y' in
accordance with the
/home/data/users/saulius/crontab/automatic-downloads/rss-feeds/RSC/lib/dictionaries/cif_core.dic
dictionary named 'cif_core.dic' version 2.4.2 last updated on
2011-04-26 (6 times).

data item '_geom_bond_publ_flag' value 'N' was changed to 'n' in
accordance with the
/home/data/users/saulius/crontab/automatic-downloads/rss-feeds/RSC/lib/dictionaries/cif_core.dic
dictionary named 'cif_core.dic' version 2.4.2 last updated on
2011-04-26 (49 times).

data item '_geom_bond_publ_flag' value 'Y' was changed to 'y' in
accordance with the
/home/data/users/saulius/crontab/automatic-downloads/rss-feeds/RSC/lib/dictionaries/cif_core.dic
dictionary named 'cif_core.dic' version 2.4.2 last updated on
2011-04-26 (10 times).

Automatic conversion script
Id: cif_fix_values 7556 2019-12-06 15:28:31Z antanas 
;
_cod_database_code 7243922
_shelx_shelxl_version_number 2018/3
_chemical_oxdiff_formula C32H26F12N6P2Ru
_chemical_oxdiff_usercomment '298 K'
_shelx_space_group_comment
;
The symmetry employed for this shelxl refinement is uniquely defined
by the following loop, which should always be used as a source of
symmetry information in preference to the above space-group names.
They are only intended as comments.
;
_diffrn_oxdiff_digest_frames
;
012453944d8e9f8c05bbf566d29a4d71e8000410b70
;
_reflns_odcompleteness_completeness 99.98
_reflns_odcompleteness_iscentric 1
_reflns_odcompleteness_theta 66.97
_olex2_refinement_description
;
1. Fixed Uiso
 At 1.2 times of:
  All C(H) groups
2.a Aromatic/amide H refined with riding coordinates:
 C29(H23), C32(H26), C6(H5), C5(H4), C3(H2), C22(H18), C30(H24), C4(H3),
 C31(H25), C12(H10), C8(H6), C26(H22), C19(H15), C13(H11), C23(H19), C11(H9),
 C21(H17), C14(H12), C24(H20), C25(H21), C16(H14), C15(H13), C10(H8), C20(H16),
 C9(H7)
;
_olex2_submission_special_instructions 'No special instructions were received'
_oxdiff_exptl_absorpt_empirical_details
;
Empirical correction (ABSPACK) includes:
- Absorption correction using spherical harmonics
- Frame scaling
;
_oxdiff_exptl_absorpt_empirical_full_max 1.154
_oxdiff_exptl_absorpt_empirical_full_min 0.883

loop_
_space_group_symop_operation_xyz
'x, y, z'
'-x, y+1/2, -z+1/2'
'-x, -y, -z'
'x, -y-1/2, z-1/2'

loop_
_atom_site_label
_atom_site_type_symbol
_atom_site_fract_x
_atom_site_fract_y
_atom_site_fract_z
_atom_site_U_iso_or_equiv
_atom_site_adp_type
_atom_site_occupancy
_atom_site_site_symmetry_order
_atom_site_calc_flag
_atom_site_refinement_flags_posn
_atom_site_refinement_flags_adp
_atom_site_refinement_flags_occupancy
_atom_site_disorder_assembly
_atom_site_disorder_group
Ru1 Ru 0.28435(2) 0.49233(2) 0.73592(2) 0.04174(8) Uani 1 1 d . . . . .
P1 P 0.08217(6) 0.77508(5) 0.66178(6) 0.0656(2) Uani 1 1 d . . . . .
P2 P 0.40037(8) 0.36485(6) 0.42292(6) 0.0741(2) Uani 1 1 d . . . . .
N6 N 0.32439(16) 0.59114(11) 0.79407(15) 0.0454(4) Uani 1 1 d . . . . .
N1 N 0.37322(16) 0.44085(11) 0.84526(14) 0.0437(4) Uani 1 1 d . . . . .
N3 N 0.21191(17) 0.52952(13) 0.60416(16) 0.0508(5) Uani 1 1 d . . . . .
N2 N 0.40911(18) 0.47250(13) 0.67757(16) 0.0497(5) Uani 1 1 d . . . . .
N4 N 0.21638(17) 0.40076(12) 0.67650(16) 0.0495(5) Uani 1 1 d . . . . .
F4 F 0.19263(18) 0.74471(13) 0.69017(19) 0.0970(7) Uani 1 1 d . . . . .
N5 N 0.15943(17) 0.51792(12) 0.80721(16) 0.0455(4) Uani 1 1 d . . . . .
F6 F 0.0900(2) 0.75639(16) 0.55228(16) 0.1018(7) Uani 1 1 d . . . . .
F9 F 0.3980(2) 0.40865(17) 0.32593(16) 0.1046(8) Uani 1 1 d . . . . .
C28 C 0.25737(19) 0.62238(13) 0.84549(17) 0.0436(5) Uani 1 1 d . . . . .
F3 F 0.0373(3) 0.69900(18) 0.6724(2) 0.1301(11) Uani 1 1 d . . . . .
F1 F 0.1307(2) 0.85082(13) 0.6459(3) 0.1321(12) Uani 1 1 d . . . . .
C27 C 0.1631(2) 0.58287(13) 0.84919(18) 0.0459(5) Uani 1 1 d . . . . .
C2 C 0.46055(19) 0.41659(14) 0.82305(18) 0.0461(5) Uani 1 1 d . . . . .
C1 C 0.4812(2) 0.43586(14) 0.72681(18) 0.0478(5) Uani 1 1 d . . . . .
C18 C 0.16149(19) 0.40805(16) 0.5885(2) 0.0533(6) Uani 1 1 d . . . . .
C7 C 0.3434(2) 0.42484(15) 0.93799(18) 0.0486(6) Uani 1 1 d . . . . .
C17 C 0.1642(2) 0.47886(17) 0.5458(2) 0.0541(6) Uani 1 1 d . . . . .
F2 F -0.02639(19) 0.8058(2) 0.6301(3) 0.1446(13) Uani 1 1 d . . . . .
F8 F 0.3658(3) 0.4335(2) 0.4749(2) 0.1434(13) Uani 1 1 d . . . . .
C29 C 0.2801(2) 0.68569(15) 0.8938(2) 0.0552(6) Uani 1 1 d . . . . .
H29 H 0.233650 0.706047 0.929861 0.066 Uiso 1 1 calc R . . . .
C32 C 0.4136(2) 0.62392(17) 0.7887(2) 0.0604(7) Uani 1 1 d . . . . .
H32 H 0.459758 0.602987 0.752789 0.072 Uiso 1 1 calc R . . . .
C6 C 0.5742(2) 0.41429(17) 0.6934(2) 0.0577(7) Uani 1 1 d . . . . .
H6 H 0.588524 0.427602 0.632565 0.069 Uiso 1 1 calc R . . . .
C5 C 0.6399(2) 0.37462(19) 0.7515(2) 0.0652(8) Uani 1 1 d . . . . .
H5 H 0.699778 0.359725 0.730104 0.078 Uiso 1 1 calc R . . . .
C3 C 0.5349(2) 0.37505(18) 0.8818(2) 0.0605(7) Uani 1 1 d . . . . .
H3 H 0.524665 0.362226 0.944036 0.073 Uiso 1 1 calc R . . . .
C22 C 0.2180(3) 0.33755(16) 0.7205(2) 0.0626(7) Uani 1 1 d . . . . .
H22 H 0.256813 0.332558 0.780375 0.075 Uiso 1 1 calc R . . . .
F11 F 0.5123(2) 0.3907(3) 0.4480(3) 0.1613(16) Uani 1 1 d . . . . .
C30 C 0.3715(3) 0.71858(16) 0.8884(2) 0.0632(7) Uani 1 1 d . . . . .
H30 H 0.387464 0.761206 0.920605 0.076 Uiso 1 1 calc R . . . .
C4 C 0.6194(2) 0.3548(2) 0.8462(2) 0.0708(9) Uani 1 1 d . . . . .
H4 H 0.666332 0.326853 0.884356 0.085 Uiso 1 1 calc R . . . .
C31 C 0.4384(3) 0.68743(18) 0.8349(3) 0.0673(8) Uani 1 1 d . . . . .
H31 H 0.500306 0.709014 0.829673 0.081 Uiso 1 1 calc R . . . .
F7 F 0.4085(3) 0.3260(2) 0.5232(3) 0.1629(15) Uani 1 1 d . . . . .
C12 C 0.3320(3) 0.35451(18) 0.9662(2) 0.0649(8) Uani 1 1 d . . . . .
H12 H 0.344875 0.317463 0.925372 0.078 Uiso 1 1 calc R . . . .
C8 C 0.3266(3) 0.47915(19) 0.9994(2) 0.0651(8) Uani 1 1 d . . . . .
H8 H 0.335378 0.526152 0.981426 0.078 Uiso 1 1 calc R . . . .
F5 F 0.0763(3) 0.7926(3) 0.7690(2) 0.189(2) Uani 1 1 d . . . . .
C26 C 0.0833(2) 0.60826(18) 0.8940(2) 0.0657(8) Uani 1 1 d . . . . .
H26 H 0.086461 0.653333 0.921671 0.079 Uiso 1 1 calc R . . . .
C19 C 0.1081(2) 0.3507(2) 0.5456(3) 0.0725(9) Uani 1 1 d . . . . .
H19 H 0.071096 0.355632 0.484819 0.087 Uiso 1 1 calc R . . . .
C13 C 0.2197(3) 0.59539(17) 0.5698(2) 0.0666(8) Uani 1 1 d . . . . .
H13 H 0.252140 0.630259 0.609739 0.080 Uiso 1 1 calc R . . . .
C23 C 0.0771(2) 0.47738(17) 0.8127(2) 0.0610(7) Uani 1 1 d . . . . .
H23 H 0.074713 0.432177 0.785429 0.073 Uiso 1 1 calc R . . . .
C11 C 0.3016(3) 0.3400(2) 1.0549(3) 0.0784(10) Uani 1 1 d . . . . .
H11 H 0.293726 0.293107 1.073960 0.094 Uiso 1 1 calc R . . . .
C21 C 0.1649(3) 0.27975(18) 0.6813(3) 0.0714(9) Uani 1 1 d . . . . .
H21 H 0.166494 0.236825 0.714554 0.086 Uiso 1 1 calc R . . . .
C14 C 0.1804(3) 0.6129(2) 0.4757(3) 0.0814(11) Uani 1 1 d . . . . .
H14 H 0.186845 0.659019 0.453058 0.098 Uiso 1 1 calc R . . . .
C24 C -0.0034(3) 0.4999(2) 0.8567(3) 0.0761(10) Uani 1 1 d . . . . .
H24 H -0.059209 0.470475 0.858942 0.091 Uiso 1 1 calc R . . . .
C25 C -0.0008(3) 0.5661(2) 0.8971(3) 0.0807(10) Uani 1 1 d . . . . .
H25 H -0.055225 0.582545 0.926482 0.097 Uiso 1 1 calc R . . . .
F12 F 0.2882(3) 0.3429(3) 0.3987(3) 0.191(2) Uani 1 1 d . . . . .
C16 C 0.1234(3) 0.4951(2) 0.4516(3) 0.0768(10) Uani 1 1 d . . . . .
H16 H 0.090082 0.460300 0.412157 0.092 Uiso 1 1 calc R . . . .
C15 C 0.1328(3) 0.5626(3) 0.4174(3) 0.0864(12) Uani 1 1 d . . . . .
H15 H 0.106484 0.573812 0.354351 0.104 Uiso 1 1 calc R . . . .
C10 C 0.2826(3) 0.3955(3) 1.1158(2) 0.0809(11) Uani 1 1 d . . . . .
H10 H 0.260523 0.385968 1.174983 0.097 Uiso 1 1 calc R . . . .
C20 C 0.1097(3) 0.2866(2) 0.5925(3) 0.0803(10) Uani 1 1 d . . . . .
H20 H 0.073523 0.248062 0.564054 0.096 Uiso 1 1 calc R . . . .
F10 F 0.4312(5) 0.2986(2) 0.3699(4) 0.211(2) Uani 1 1 d . . . . .
C9 C 0.2965(3) 0.4637(3) 1.0887(2) 0.0835(11) Uani 1 1 d . . . . .
H9 H 0.285688 0.500665 1.130399 0.100 Uiso 1 1 calc R . . . .
H2 H 0.425(3) 0.4811(19) 0.616(3) 0.065(10) Uiso 1 1 d . . . . .

loop_
_atom_site_aniso_label
_atom_site_aniso_U_11
_atom_site_aniso_U_22
_atom_site_aniso_U_33
_atom_site_aniso_U_23
_atom_site_aniso_U_13
_atom_site_aniso_U_12
Ru1 0.05010(13) 0.03936(11) 0.03617(12) -0.00149(6) 0.00713(8) 0.00527(7)
P1 0.0617(4) 0.0708(5) 0.0624(5) -0.0089(4) 0.0006(3) -0.0044(4)
P2 0.0875(6) 0.0784(6) 0.0607(5) -0.0019(4) 0.0255(4) -0.0036(5)
N6 0.0515(11) 0.0427(11) 0.0420(10) 0.0016(8) 0.0066(8) -0.0013(9)
N1 0.0515(11) 0.0427(10) 0.0365(10) -0.0003(8) 0.0043(8) 0.0002(8)
N3 0.0557(12) 0.0543(12) 0.0431(11) 0.0025(10) 0.0083(9) 0.0177(10)
N2 0.0601(13) 0.0528(12) 0.0374(11) 0.0022(9) 0.0108(9) 0.0096(10)
N4 0.0554(12) 0.0463(11) 0.0464(11) -0.0100(9) 0.0046(9) 0.0071(9)
F4 0.0827(14) 0.0815(14) 0.1172(18) 0.0129(13) -0.0242(12) 0.0036(11)
N5 0.0500(11) 0.0441(11) 0.0436(11) -0.0026(9) 0.0101(9) -0.0003(9)
F6 0.1207(19) 0.118(2) 0.0664(13) 0.0108(13) 0.0097(12) 0.0056(16)
F9 0.1145(18) 0.138(2) 0.0619(12) 0.0111(13) 0.0158(12) 0.0006(16)
C28 0.0524(13) 0.0394(12) 0.0384(11) 0.0009(9) 0.0034(10) 0.0033(10)
F3 0.142(2) 0.126(2) 0.119(2) 0.0282(18) 0.0015(18) -0.069(2)
F1 0.0950(17) 0.0630(14) 0.225(4) 0.0101(18) -0.031(2) -0.0039(12)
C27 0.0542(13) 0.0422(12) 0.0416(12) -0.0036(10) 0.0079(10) 0.0023(10)
C2 0.0504(13) 0.0473(13) 0.0403(12) 0.0000(10) 0.0045(10) 0.0020(10)
C1 0.0539(14) 0.0482(13) 0.0416(12) -0.0022(10) 0.0071(10) 0.0049(11)
C18 0.0442(13) 0.0633(16) 0.0519(14) -0.0144(12) 0.0047(11) 0.0082(11)
C7 0.0501(13) 0.0572(15) 0.0379(12) 0.0051(11) 0.0037(10) -0.0013(11)
C17 0.0471(13) 0.0680(17) 0.0462(14) -0.0041(12) 0.0026(11) 0.0136(12)
F2 0.0658(14) 0.158(3) 0.201(3) -0.056(3) -0.0160(17) 0.0279(16)
F8 0.196(3) 0.146(3) 0.0938(19) -0.0299(18) 0.038(2) 0.039(3)
C29 0.0673(16) 0.0452(14) 0.0515(15) -0.0058(11) 0.0016(12) 0.0005(12)
C32 0.0589(16) 0.0578(17) 0.0667(18) 0.0018(14) 0.0165(13) -0.0053(13)
C6 0.0608(16) 0.0661(18) 0.0480(14) -0.0038(13) 0.0140(12) 0.0098(13)
C5 0.0549(16) 0.078(2) 0.0630(18) -0.0045(15) 0.0088(13) 0.0145(14)
C3 0.0596(16) 0.0730(19) 0.0477(14) 0.0134(13) 0.0021(12) 0.0079(14)
C22 0.0785(19) 0.0445(15) 0.0633(18) -0.0073(13) 0.0035(14) 0.0031(13)
F11 0.098(2) 0.250(5) 0.128(3) 0.051(3) -0.0119(17) -0.035(3)
C30 0.0752(19) 0.0475(15) 0.0626(17) -0.0017(13) -0.0073(15) -0.0090(14)
C4 0.0613(17) 0.084(2) 0.0652(19) 0.0118(16) 0.0008(14) 0.0192(16)
C31 0.0629(17) 0.0620(18) 0.075(2) 0.0059(15) 0.0022(15) -0.0159(14)
F7 0.222(4) 0.160(3) 0.112(2) 0.062(2) 0.041(2) -0.013(3)
C12 0.0762(19) 0.0628(18) 0.0568(17) 0.0076(14) 0.0133(14) -0.0071(15)
C8 0.086(2) 0.0683(19) 0.0407(14) -0.0034(13) 0.0089(14) -0.0012(16)
F5 0.175(3) 0.298(6) 0.097(2) -0.097(3) 0.027(2) -0.017(4)
C26 0.0661(18) 0.0594(17) 0.075(2) -0.0200(15) 0.0236(15) -0.0009(14)
C19 0.0587(17) 0.082(2) 0.074(2) -0.0176(18) -0.0046(15) -0.0028(16)
C13 0.089(2) 0.0554(17) 0.0558(16) 0.0079(13) 0.0085(15) 0.0162(15)
C23 0.0629(17) 0.0543(16) 0.0687(18) -0.0104(14) 0.0195(14) -0.0110(13)
C11 0.077(2) 0.092(3) 0.067(2) 0.0245(19) 0.0131(16) -0.0177(19)
C21 0.079(2) 0.0505(17) 0.086(2) -0.0150(16) 0.0164(18) -0.0006(15)
C14 0.104(3) 0.078(2) 0.0614(19) 0.0197(18) 0.0096(19) 0.029(2)
C24 0.067(2) 0.075(2) 0.091(3) -0.0146(18) 0.0317(19) -0.0167(16)
C25 0.069(2) 0.085(2) 0.097(3) -0.020(2) 0.0406(19) -0.0040(17)
F12 0.113(2) 0.306(6) 0.160(3) -0.052(4) 0.040(2) -0.086(3)
C16 0.074(2) 0.098(3) 0.0538(19) -0.0031(17) -0.0081(16) 0.0139(18)
C15 0.095(3) 0.108(3) 0.0540(19) 0.015(2) -0.0021(18) 0.031(2)
C10 0.072(2) 0.125(3) 0.0477(17) 0.014(2) 0.0145(15) -0.015(2)
C20 0.0637(19) 0.072(2) 0.103(3) -0.030(2) 0.0030(18) -0.0093(16)
F10 0.339(7) 0.092(2) 0.233(5) -0.025(3) 0.159(5) 0.018(3)
C9 0.104(3) 0.103(3) 0.0456(17) -0.0096(18) 0.0169(17) 0.002(2)

loop_
_atom_type_symbol
_atom_type_description
_atom_type_scat_dispersion_real
_atom_type_scat_dispersion_imag
_atom_type_scat_source
C C 0.0181 0.0091 'International Tables Vol C Tables 4.2.6.8 and 6.1.1.4'
H H 0.0000 0.0000 'International Tables Vol C Tables 4.2.6.8 and 6.1.1.4'
F F 0.0727 0.0534 'International Tables Vol C Tables 4.2.6.8 and 6.1.1.4'
N N 0.0311 0.0180 'International Tables Vol C Tables 4.2.6.8 and 6.1.1.4'
P P 0.2955 0.4335 'International Tables Vol C Tables 4.2.6.8 and 6.1.1.4'
Ru Ru 0.0552 3.2960 'International Tables Vol C Tables 4.2.6.8 and 6.1.1.4'

loop_
_geom_angle_atom_site_label_1
_geom_angle_atom_site_label_2
_geom_angle_atom_site_label_3
_geom_angle
_geom_angle_site_symmetry_1
_geom_angle_site_symmetry_3
_geom_angle_publ_flag
N6 Ru1 N3 96.44(9) . . n
N6 Ru1 N5 77.75(8) . . y
N1 Ru1 N6 92.08(8) . . n
N1 Ru1 N3 166.55(8) . . n
N1 Ru1 N4 94.99(8) . . n
N1 Ru1 N5 99.81(8) . . n
N3 Ru1 N5 92.18(9) . . n
N2 Ru1 N6 98.26(9) . . n
N2 Ru1 N1 77.53(9) . . y
N2 Ru1 N3 90.92(9) . . n
N2 Ru1 N4 91.41(9) . . n
N2 Ru1 N5 175.20(9) . . n
N4 Ru1 N6 169.07(8) . . n
N4 Ru1 N3 78.22(9) . . y
N4 Ru1 N5 92.81(9) . . n
F4 P1 F6 89.25(15) . . n
F4 P1 F1 88.65(14) . . n
F6 P1 F1 89.15(19) . . n
F3 P1 F4 89.99(17) . . n
F3 P1 F6 87.86(17) . . n
F3 P1 F1 176.7(2) . . n
F3 P1 F2 90.8(2) . . n
F2 P1 F4 178.1(2) . . n
F2 P1 F6 89.01(18) . . n
F2 P1 F1 90.45(19) . . n
F5 P1 F4 89.7(2) . . n
F5 P1 F6 179.0(2) . . n
F5 P1 F3 92.0(2) . . n
F5 P1 F1 90.9(3) . . n
F5 P1 F2 92.0(2) . . n
F8 P2 F9 89.65(17) . . n
F11 P2 F9 86.74(17) . . n
F11 P2 F8 88.2(3) . . n
F11 P2 F7 89.5(2) . . n
F7 P2 F9 175.5(2) . . n
F7 P2 F8 87.7(2) . . n
F12 P2 F9 92.3(2) . . n
F12 P2 F8 89.4(3) . . n
F12 P2 F11 177.4(3) . . n
F12 P2 F7 91.4(3) . . n
F10 P2 F9 89.2(2) . . n
F10 P2 F8 178.2(3) . . n
F10 P2 F11 93.1(3) . . n
F10 P2 F7 93.5(3) . . n
F10 P2 F12 89.3(3) . . n
C28 N6 Ru1 116.42(17) . . n
C32 N6 Ru1 124.92(19) . . n
C32 N6 C28 118.5(2) . . n
C2 N1 Ru1 115.34(16) . . y
C2 N1 C7 119.6(2) . . n
C7 N1 Ru1 124.87(16) . . n
C17 N3 Ru1 114.99(19) . . n
C13 N3 Ru1 125.4(2) . . n
C13 N3 C17 119.1(3) . . n
C1 N2 Ru1 118.82(18) . . y
C18 N4 Ru1 115.94(19) . . n
C22 N4 Ru1 125.09(19) . . n
C22 N4 C18 118.8(2) . . n
C27 N5 Ru1 115.19(17) . . n
C23 N5 Ru1 126.70(19) . . n
C23 N5 C27 118.1(2) . . n
N6 C28 C27 115.2(2) . . n
N6 C28 C29 121.1(2) . . n
C29 C28 C27 123.7(2) . . n
N5 C27 C28 115.2(2) . . n
N5 C27 C26 121.3(3) . . n
C26 C27 C28 123.5(2) . . n
N1 C2 C1 114.1(2) . . y
N1 C2 C3 128.1(2) . . n
C3 C2 C1 117.8(2) . . n
N2 C1 C2 114.0(2) . . n
N2 C1 C6 125.8(2) . . n
C6 C1 C2 120.3(2) . . n
N4 C18 C17 115.1(2) . . n
N4 C18 C19 120.1(3) . . n
C19 C18 C17 124.8(3) . . n
C12 C7 N1 120.5(3) . . n
C8 C7 N1 119.7(3) . . n
C8 C7 C12 119.8(3) . . n
N3 C17 C18 115.4(2) . . n
N3 C17 C16 120.6(3) . . n
C16 C17 C18 124.0(3) . . n
C30 C29 C28 120.0(3) . . n
N6 C32 C31 122.0(3) . . n
C5 C6 C1 118.9(3) . . n
C6 C5 C4 121.1(3) . . n
C4 C3 C2 119.5(3) . . n
N4 C22 C21 122.9(3) . . n
C31 C30 C29 118.7(3) . . n
C3 C4 C5 122.4(3) . . n
C30 C31 C32 119.6(3) . . n
C11 C12 C7 119.8(3) . . n
C7 C8 C9 119.7(3) . . n
C25 C26 C27 119.4(3) . . n
C20 C19 C18 120.1(3) . . n
N3 C13 C14 121.5(3) . . n
N5 C23 C24 122.7(3) . . n
C12 C11 C10 119.9(4) . . n
C20 C21 C22 118.6(4) . . n
C15 C14 C13 119.6(4) . . n
C25 C24 C23 119.2(3) . . n
C24 C25 C26 119.2(3) . . n
C15 C16 C17 119.5(4) . . n
C14 C15 C16 119.8(3) . . n
C9 C10 C11 119.8(3) . . n
C21 C20 C19 119.4(3) . . n
C10 C9 C8 121.0(4) . . n

loop_
_geom_bond_atom_site_label_1
_geom_bond_atom_site_label_2
_geom_bond_distance
_geom_bond_site_symmetry_2
_geom_bond_publ_flag
Ru1 N6 2.069(2) . y
Ru1 N1 2.051(2) . y
Ru1 N3 2.086(2) . y
Ru1 N2 1.978(2) . y
Ru1 N4 2.068(2) . y
Ru1 N5 2.102(2) . y
P1 F4 1.579(2) . n
P1 F6 1.587(2) . n
P1 F3 1.564(3) . n
P1 F1 1.591(3) . n
P1 F2 1.566(3) . n
P1 F5 1.546(3) . n
P2 F9 1.583(3) . n
P2 F8 1.578(3) . n
P2 F11 1.564(3) . n
P2 F7 1.571(3) . n
P2 F12 1.544(3) . n
P2 F10 1.532(4) . n
N6 C28 1.350(3) . n
N6 C32 1.348(4) . n
N1 C2 1.322(3) . y
N1 C7 1.436(3) . y
N3 C17 1.357(4) . n
N3 C13 1.337(4) . n
N2 C1 1.303(3) . y
N4 C18 1.354(4) . n
N4 C22 1.337(4) . n
N5 C27 1.353(3) . n
N5 C23 1.345(4) . n
C28 C27 1.465(4) . n
C28 C29 1.382(4) . n
C27 C26 1.386(4) . n
C2 C1 1.453(4) . y
C2 C3 1.433(4) . n
C1 C6 1.436(4) . n
C18 C17 1.461(4) . n
C18 C19 1.385(4) . n
C7 C12 1.393(4) . n
C7 C8 1.371(4) . n
C17 C16 1.393(5) . n
C29 C30 1.375(4) . n
C32 C31 1.377(5) . n
C6 C5 1.341(4) . n
C5 C4 1.435(5) . n
C3 C4 1.342(4) . n
C22 C21 1.371(4) . n
C30 C31 1.366(5) . n
C12 C11 1.381(5) . n
C8 C9 1.390(5) . n
C26 C25 1.376(5) . n
C19 C20 1.371(6) . n
C13 C14 1.391(5) . n
C23 C24 1.370(5) . n
C11 C10 1.391(6) . n
C21 C20 1.364(5) . n
C14 C15 1.353(6) . n
C24 C25 1.366(5) . n
C16 C15 1.366(6) . n
C10 C9 1.356(6) . n
